data_4349942
loop_
_publ_author_name
'Hao, Pengfei'
'Wang, Weipin'
'Zhang, Lifang'
'Shen, Junju'
'Fu, Yunlong'

_publ_section_title
;
 Metal-dependent electronic and photochromic behaviors of
 dimethylbenzotriazolium iodometallate hybrids
;
_journal_issue 1
_journal_name_full 'Inorganic Chemistry Frontiers'
_journal_page_first 287
_journal_paper_doi 10.1039/C8QI01067F
_journal_volume 6
_journal_year 2019
_chemical_formula_moiety 'Cu3 I4, C8 H10 N3'
_chemical_formula_sum 'C8 H10 Cu3 I4 N3'
_chemical_formula_weight 846.41
_space_group_crystal_system monoclinic
_space_group_IT_number 14
_space_group_name_Hall '-P 2ybc'
_space_group_name_H-M_alt 'P 1 21/c 1'
_atom_sites_solution_hydrogens geom
_audit_creation_method SHELXL-2014/7
_audit_update_record
;
2018-09-13 deposited with the CCDC.
2018-11-29 downloaded from the CCDC.
;
_cell_angle_alpha 90
_cell_angle_beta 112.2170(10)
_cell_angle_gamma 90
_cell_formula_units_Z 4
_cell_length_a 9.9731(6)
_cell_length_b 23.7603(14)
_cell_length_c 7.7900(4)
_cell_measurement_reflns_used 9973
_cell_measurement_temperature 293(2)
_cell_measurement_theta_max 28.30
_cell_measurement_theta_min 2.79
_cell_volume 1708.90(17)
_computing_structure_refinement 'SHELXL-2014/7 (Sheldrick, 2014)'
_diffrn_ambient_temperature 293(2)
_diffrn_measured_fraction_theta_full 0.993
_diffrn_measured_fraction_theta_max 0.994
_diffrn_measurement_device_type 'CCD area detector'
_diffrn_measurement_method 'phi and omega scans'
_diffrn_radiation_type MoK\a
_diffrn_radiation_wavelength 0.71073
_diffrn_reflns_av_R_equivalents 0.0366
_diffrn_reflns_av_unetI/netI 0.0278
_diffrn_reflns_Laue_measured_fraction_full 0.993
_diffrn_reflns_Laue_measured_fraction_max 0.994
_diffrn_reflns_limit_h_max 12
_diffrn_reflns_limit_h_min -13
_diffrn_reflns_limit_k_max 31
_diffrn_reflns_limit_k_min -31
_diffrn_reflns_limit_l_max 10
_diffrn_reflns_limit_l_min -10
_diffrn_reflns_number 23490
_diffrn_reflns_point_group_measured_fraction_full 0.993
_diffrn_reflns_point_group_measured_fraction_max 0.994
_diffrn_reflns_theta_full 25.242
_diffrn_reflns_theta_max 28.310
_diffrn_reflns_theta_min 2.952
_diffrn_source 'sealed tube'
_exptl_absorpt_coefficient_mu 10.912
_exptl_absorpt_correction_T_max 0.543
_exptl_absorpt_correction_T_min 0.109
_exptl_absorpt_correction_type multi-scan
_exptl_crystal_colour brown
_exptl_crystal_density_diffrn 3.290
_exptl_crystal_density_method 'not measured'
_exptl_crystal_description plate
_exptl_crystal_F_000 1512
_exptl_crystal_size_max 0.298
_exptl_crystal_size_mid 0.18
_exptl_crystal_size_min 0.056
_refine_diff_density_max 2.008
_refine_diff_density_min -2.138
_refine_diff_density_rms 0.313
_refine_ls_extinction_method none
_refine_ls_goodness_of_fit_ref 1.082
_refine_ls_hydrogen_treatment constr
_refine_ls_matrix_type full
_refine_ls_number_parameters 165
_refine_ls_number_reflns 4242
_refine_ls_number_restraints 0
_refine_ls_restrained_S_all 1.082
_refine_ls_R_factor_all 0.0392
_refine_ls_R_factor_gt 0.0368
_refine_ls_shift/su_max 0.001
_refine_ls_shift/su_mean 0.000
_refine_ls_structure_factor_coef Fsqd
_refine_ls_weighting_details 'w=1/[\s^2^(Fo^2^)+(0.0603P)^2^+6.4242P] where P=(Fo^2^+2Fc^2^)/3'
_refine_ls_weighting_scheme calc
_refine_ls_wR_factor_gt 0.1016
_refine_ls_wR_factor_ref 0.1034
_reflns_Friedel_coverage 0.000
_reflns_number_gt 3954
_reflns_number_total 4242
_reflns_threshold_expression 'I > 2\s(I)'
_cod_data_source_file c8qi01067f2.cif
_cod_data_source_block 2
_cod_original_sg_symbol_H-M 'P 21/c'
_cod_database_code 4349942
_shelx_shelxl_version_number 2014/7
_shelx_space_group_comment
;
The symmetry employed for this shelxl refinement is uniquely defined
by the following loop, which should always be used as a source of
symmetry information in preference to the above space-group names.
They are only intended as comments.
;

loop_
_space_group_symop_operation_xyz
'x, y, z'
'-x, y+1/2, -z+1/2'
'-x, -y, -z'
'x, -y-1/2, z-1/2'

loop_
_atom_site_label
_atom_site_type_symbol
_atom_site_fract_x
_atom_site_fract_y
_atom_site_fract_z
_atom_site_U_iso_or_equiv
_atom_site_adp_type
_atom_site_occupancy
_atom_site_site_symmetry_order
_atom_site_calc_flag
_atom_site_refinement_flags_posn
_atom_site_refinement_flags_adp
Cu1 Cu 0.90431(10) 0.16370(4) -0.33172(12) 0.0459(2) Uani 1 1 d . .
Cu2 Cu 0.91652(11) 0.16535(4) 0.05709(13) 0.0506(2) Uani 1 1 d . .
Cu3 Cu 0.89713(10) 0.23088(4) 0.35270(12) 0.0465(2) Uani 1 1 d . .
I1 I 1.02650(4) 0.08677(2) -0.08236(5) 0.03313(11) Uani 1 1 d . .
I2 I 0.67879(4) 0.19984(2) -0.24842(5) 0.03486(11) Uani 1 1 d . .
I3 I 1.09562(4) 0.25248(2) 0.19932(4) 0.02916(10) Uani 1 1 d . .
I4 I 0.83249(4) 0.12361(2) 0.32173(5) 0.03572(11) Uani 1 1 d . .
C1 C 0.3297(6) 0.0379(2) 0.3493(8) 0.0316(10) Uani 1 1 d . .
C2 C 0.2724(7) 0.0082(3) 0.4585(9) 0.0412(13) Uani 1 1 d . .
H2 H 0.2598 -0.0306 0.4491 0.049 Uiso 1 1 calc R U
C3 C 0.2356(8) 0.0395(3) 0.5807(10) 0.0494(16) Uani 1 1 d . .
H3 H 0.1957 0.0217 0.6566 0.059 Uiso 1 1 calc R U
C4 C 0.2569(8) 0.0988(3) 0.5950(10) 0.0469(15) Uani 1 1 d . .
H4 H 0.2300 0.1184 0.6802 0.056 Uiso 1 1 calc R U
C5 C 0.3152(7) 0.1282(3) 0.4893(9) 0.0394(13) Uani 1 1 d . .
H5 H 0.3300 0.1669 0.5007 0.047 Uiso 1 1 calc R U
C6 C 0.3511(6) 0.0957(2) 0.3621(8) 0.0310(10) Uani 1 1 d . .
C7 C 0.4360(8) 0.1652(3) 0.1765(12) 0.0537(18) Uani 1 1 d . .
H7A H 0.5184 0.1632 0.1414 0.081 Uiso 1 1 calc R U
H7B H 0.4564 0.1907 0.2790 0.081 Uiso 1 1 calc R U
H7C H 0.3535 0.1785 0.0734 0.081 Uiso 1 1 calc R U
C8 C 0.3671(8) -0.0345(3) 0.1316(12) 0.0524(17) Uani 1 1 d . .
H8A H 0.2676 -0.0458 0.0720 0.079 Uiso 1 1 calc R U
H8B H 0.4168 -0.0607 0.2289 0.079 Uiso 1 1 calc R U
H8C H 0.4122 -0.0342 0.0425 0.079 Uiso 1 1 calc R U
N1 N 0.4051(5) 0.1090(2) 0.2311(7) 0.0351(10) Uani 1 1 d . .
N2 N 0.4183(5) 0.0642(2) 0.1391(7) 0.0387(11) Uani 1 1 d . .
N3 N 0.3740(5) 0.0219(2) 0.2103(7) 0.0339(10) Uani 1 1 d . .

loop_
_atom_site_aniso_label
_atom_site_aniso_U_11
_atom_site_aniso_U_22
_atom_site_aniso_U_33
_atom_site_aniso_U_23
_atom_site_aniso_U_13
_atom_site_aniso_U_12
Cu1 0.0531(5) 0.0434(4) 0.0414(4) 0.0051(3) 0.0181(4) 0.0018(3)
Cu2 0.0642(5) 0.0440(4) 0.0509(5) -0.0071(4) 0.0300(4) -0.0021(4)
Cu3 0.0498(4) 0.0397(4) 0.0492(4) -0.0012(3) 0.0177(4) -0.0007(3)
I1 0.03583(19) 0.03313(19) 0.03082(18) 0.00268(13) 0.01304(14) 0.00557(13)
I2 0.03136(18) 0.0356(2) 0.0363(2) -0.00071(13) 0.01132(15) 0.00102(13)
I3 0.03618(19) 0.03017(18) 0.02306(17) 0.00009(11) 0.01340(14) 0.00222(12)
I4 0.0485(2) 0.03232(19) 0.02863(18) -0.00244(13) 0.01717(16) -0.00812(15)
C1 0.029(2) 0.032(3) 0.034(3) -0.003(2) 0.012(2) -0.002(2)
C2 0.043(3) 0.038(3) 0.046(3) 0.004(3) 0.021(3) -0.002(2)
C3 0.054(4) 0.058(4) 0.046(3) 0.005(3) 0.030(3) -0.004(3)
C4 0.046(3) 0.054(4) 0.043(3) -0.005(3) 0.019(3) 0.007(3)
C5 0.035(3) 0.037(3) 0.042(3) -0.004(2) 0.010(2) 0.004(2)
C6 0.025(2) 0.029(2) 0.036(3) 0.002(2) 0.009(2) -0.0002(19)
C7 0.050(4) 0.044(4) 0.077(5) 0.016(3) 0.035(4) 0.001(3)
C8 0.058(4) 0.045(4) 0.064(4) -0.016(3) 0.034(4) -0.008(3)
N1 0.032(2) 0.033(2) 0.045(3) 0.006(2) 0.019(2) 0.0019(19)
N2 0.033(2) 0.044(3) 0.042(3) -0.001(2) 0.018(2) -0.001(2)
N3 0.027(2) 0.036(2) 0.039(2) -0.005(2) 0.0127(18) -0.0022(18)

loop_
_atom_type_symbol
_atom_type_description
_atom_type_scat_dispersion_real
_atom_type_scat_dispersion_imag
_atom_type_scat_source
C C 0.0033 0.0016 'International Tables Vol C Tables 4.2.6.8 and 6.1.1.4'
H H 0.0000 0.0000 'International Tables Vol C Tables 4.2.6.8 and 6.1.1.4'
N N 0.0061 0.0033 'International Tables Vol C Tables 4.2.6.8 and 6.1.1.4'
Cu Cu 0.3201 1.2651 'International Tables Vol C Tables 4.2.6.8 and 6.1.1.4'
I I -0.4742 1.8119 'International Tables Vol C Tables 4.2.6.8 and 6.1.1.4'

loop_
_geom_angle_atom_site_label_1
_geom_angle_atom_site_label_2
_geom_angle_atom_site_label_3
_geom_angle
_geom_angle_site_symmetry_1
_geom_angle_site_symmetry_3
I1 Cu1 I4 111.77(3) . 1_554
I1 Cu1 I3 109.52(3) . 4_565
I4 Cu1 I3 105.16(3) 1_554 4_565
I1 Cu1 I2 103.90(3) . .
I4 Cu1 I2 115.01(3) 1_554 .
I3 Cu1 I2 111.54(3) 4_565 .
I1 Cu1 Cu3 109.15(4) . 4_565
I4 Cu1 Cu3 139.02(4) 1_554 4_565
I3 Cu1 Cu3 57.92(3) 4_565 4_565
I2 Cu1 Cu3 55.18(3) . 4_565
I1 Cu1 Cu3 150.31(4) . 1_554
I4 Cu1 Cu3 55.56(2) 1_554 1_554
I3 Cu1 Cu3 57.50(3) 4_565 1_554
I2 Cu1 Cu3 105.75(3) . 1_554
Cu3 Cu1 Cu3 86.99(2) 4_565 1_554
I1 Cu1 Cu2 54.94(3) . .
I4 Cu1 Cu2 156.27(4) 1_554 .
I3 Cu1 Cu2 98.21(3) 4_565 .
I2 Cu1 Cu2 58.07(3) . .
Cu3 Cu1 Cu2 59.04(3) 4_565 .
Cu3 Cu1 Cu2 145.97(4) 1_554 .
I1 Cu2 I3 113.95(4) . .
I1 Cu2 I4 110.97(4) . .
I3 Cu2 I4 108.62(3) . .
I1 Cu2 I2 102.26(3) . .
I3 Cu2 I2 110.24(3) . .
I4 Cu2 I2 110.70(4) . .
I1 Cu2 Cu3 153.98(4) . .
I3 Cu2 Cu3 58.83(3) . .
I4 Cu2 Cu3 56.34(3) . .
I2 Cu2 Cu3 103.60(4) . .
I1 Cu2 Cu3 109.38(4) . 4_565
I3 Cu2 Cu3 57.80(3) . 4_565
I4 Cu2 Cu3 139.30(4) . 4_565
I2 Cu2 Cu3 54.55(3) . 4_565
Cu3 Cu2 Cu3 88.19(3) . 4_565
I1 Cu2 Cu1 55.17(2) . .
I3 Cu2 Cu1 101.21(3) . .
I4 Cu2 Cu1 150.15(4) . .
I2 Cu2 Cu1 55.91(3) . .
Cu3 Cu2 Cu1 147.02(4) . .
Cu3 Cu2 Cu1 59.05(3) 4_565 .
I2 Cu3 I4 116.05(4) 4_566 .
I2 Cu3 I3 114.97(3) 4_566 4_566
I4 Cu3 I3 107.22(3) . 4_566
I2 Cu3 I3 114.34(3) 4_566 .
I4 Cu3 I3 109.76(3) . .
I3 Cu3 I3 91.80(3) 4_566 .
I2 Cu3 Cu2 113.96(4) 4_566 .
I4 Cu3 Cu2 58.84(3) . .
I3 Cu3 Cu2 129.74(4) 4_566 .
I3 Cu3 Cu2 57.62(3) . .
I2 Cu3 Cu2 60.21(3) 4_566 4_566
I4 Cu3 Cu2 147.24(4) . 4_566
I3 Cu3 Cu2 57.08(3) 4_566 4_566
I3 Cu3 Cu2 99.91(3) . 4_566
Cu2 Cu3 Cu2 153.89(4) . 4_566
I2 Cu3 Cu1 58.58(3) 4_566 4_566
I4 Cu3 Cu1 147.79(4) . 4_566
I3 Cu3 Cu1 102.84(3) 4_566 4_566
I3 Cu3 Cu1 57.41(3) . 4_566
Cu2 Cu3 Cu1 92.85(4) . 4_566
Cu2 Cu3 Cu1 61.91(3) 4_566 4_566
I2 Cu3 Cu1 110.68(4) 4_566 1_556
I4 Cu3 Cu1 58.01(3) . 1_556
I3 Cu3 Cu1 57.45(3) 4_566 1_556
I3 Cu3 Cu1 133.26(4) . 1_556
Cu2 Cu3 Cu1 113.34(4) . 1_556
Cu2 Cu3 Cu1 91.56(4) 4_566 1_556
Cu1 Cu3 Cu1 153.46(4) 4_566 1_556
Cu2 I1 Cu1 69.89(3) . .
Cu3 I2 Cu1 66.24(3) 4_565 .
Cu3 I2 Cu2 65.24(3) 4_565 .
Cu1 I2 Cu2 66.02(3) . .
Cu2 I3 Cu1 101.19(3) . 4_566
Cu2 I3 Cu3 65.13(3) . 4_565
Cu1 I3 Cu3 65.05(3) 4_566 4_565
Cu2 I3 Cu3 63.55(3) . .
Cu1 I3 Cu3 64.68(3) 4_566 .
Cu3 I3 Cu3 94.97(3) 4_565 .
Cu3 I4 Cu2 64.82(3) . .
Cu3 I4 Cu1 66.43(3) . 1_556
Cu2 I4 Cu1 126.58(3) . 1_556
N3 C1 C2 132.5(5) . .
N3 C1 C6 104.2(5) . .
C2 C1 C6 123.3(5) . .
C3 C2 C1 115.6(6) . .
C2 C3 C4 121.6(6) . .
C5 C4 C3 123.1(6) . .
C4 C5 C6 114.9(6) . .
N1 C6 C1 105.7(5) . .
N1 C6 C5 132.8(5) . .
C1 C6 C5 121.5(5) . .
N2 N1 C6 111.7(5) . .
N2 N1 C7 120.1(5) . .
C6 N1 C7 127.9(5) . .
N3 N2 N1 105.8(5) . .
N2 N3 C1 112.6(5) . .
N2 N3 C8 119.9(5) . .
C1 N3 C8 127.4(5) . .

loop_
_geom_bond_atom_site_label_1
_geom_bond_atom_site_label_2
_geom_bond_distance
_geom_bond_site_symmetry_2
Cu1 I1 2.6095(9) .
Cu1 I4 2.6919(9) 1_554
Cu1 I3 2.7047(9) 4_565
Cu1 I2 2.7057(10) .
Cu1 Cu3 2.9018(12) 4_565
Cu1 Cu3 2.9091(12) 1_554
Cu1 Cu2 2.9852(12) .
Cu2 I1 2.6020(9) .
Cu2 I3 2.6846(10) .
Cu2 I4 2.6911(10) .
Cu2 I2 2.7730(11) .
Cu2 Cu3 2.8462(12) .
Cu2 Cu3 2.9015(13) 4_565
Cu3 I2 2.6030(10) 4_566
Cu3 I4 2.6177(9) .
Cu3 I3 2.7062(9) 4_566
Cu3 I3 2.7200(10) .
Cu3 Cu2 2.9016(13) 4_566
Cu3 Cu1 2.9019(12) 4_566
Cu3 Cu1 2.9090(12) 1_556
I2 Cu3 2.6029(10) 4_565
I3 Cu1 2.7047(9) 4_566
I3 Cu3 2.7062(9) 4_565
I4 Cu1 2.6919(9) 1_556
C1 N3 1.370(7) .
C1 C2 1.384(8) .
C1 C6 1.387(8) .
C2 C3 1.364(10) .
C3 C4 1.421(11) .
C4 C5 1.367(10) .
C5 C6 1.406(8) .
C6 N1 1.359(7) .
C7 N1 1.470(8) .
C8 N3 1.465(8) .
N1 N2 1.317(7) .
N2 N3 1.304(7) .
